data_2202300
loop_
_publ_author_name
'Bremner, Colin A.'
'Harrison, William T. A.'

_publ_section_title
;
 1,4-Diazoniabicyclo[2.2.2]octane triaquatrichloronickelate(II)
 chloride monohydrate
;
_journal_issue 9
_journal_name_full 'Acta Crystallographica Section E'
_journal_page_first m797
_journal_page_last m799
_journal_paper_doi 10.1107/S1600536803018555
_journal_volume 59
_journal_year 2003
_chemical_formula_iupac '(C6 H14 N2) [Ni Cl3 (H2 O)3] Cl, H2 O'
_chemical_formula_moiety 'C6 H14 N2 2+, Cl3 H6 Ni O3 1-, H2 O, Cl 1-'
_chemical_formula_sum 'C6 H22 Cl4 N2 Ni O4'
_chemical_formula_weight 386.77
_chemical_name_systematic ?
_space_group_IT_number 19
_symmetry_cell_setting orthorhombic
_symmetry_space_group_name_Hall 'P 2ac 2ab'
_symmetry_space_group_name_H-M 'P 21 21 21'
_atom_sites_solution_hydrogens 'difmap (O-H) and geom (N-H and C-H)'
_atom_sites_solution_primary direct
_atom_sites_solution_secondary difmap
_audit_creation_method SHELXL-97
_cell_angle_alpha 90.00
_cell_angle_beta 90.00
_cell_angle_gamma 90.00
_cell_formula_units_Z 4
_cell_length_a 6.70190(10)
_cell_length_b 11.9573(2)
_cell_length_c 18.0923(4)
_cell_measurement_reflns_used 6654
_cell_measurement_temperature 120(2)
_cell_measurement_theta_max 27.48
_cell_measurement_theta_min 2.91
_cell_volume 1449.86(5)
_computing_cell_refinement COLLECT
_computing_data_collection 'COLLECT (Nonius, 1999)'
_computing_data_reduction COLLECT
_computing_molecular_graphics 'ORTEP-3 for Windows (Farrugia, 1997) and ATOMS (Shape software, 1999)'
_computing_publication_material SHELXL97
_computing_structure_refinement 'SHELXL97 (Sheldrick, 1997)'
_computing_structure_solution 'SHELXS97 (Sheldrick, 1997)'
_diffrn_ambient_temperature 120(2)
_diffrn_measured_fraction_theta_full 0.994
_diffrn_measured_fraction_theta_max 0.994
_diffrn_measurement_device_type 'Nonius KappaCCD'
_diffrn_measurement_method '\w and \f'
_diffrn_radiation_monochromator graphite
_diffrn_radiation_source 'fine-focus sealed tube'
_diffrn_radiation_type MoK\a
_diffrn_radiation_wavelength 0.71073
_diffrn_reflns_av_R_equivalents 0.0444
_diffrn_reflns_av_sigmaI/netI 0.0381
_diffrn_reflns_limit_h_max 8
_diffrn_reflns_limit_h_min -8
_diffrn_reflns_limit_k_max 12
_diffrn_reflns_limit_k_min -15
_diffrn_reflns_limit_l_max 23
_diffrn_reflns_limit_l_min -23
_diffrn_reflns_number 10211
_diffrn_reflns_theta_full 27.48
_diffrn_reflns_theta_max 27.48
_diffrn_reflns_theta_min 3.24
_diffrn_standards_decay_% 0
_exptl_absorpt_coefficient_mu 2.079
_exptl_absorpt_correction_T_max 0.745
_exptl_absorpt_correction_T_min 0.517
_exptl_absorpt_correction_type multi-scan
_exptl_absorpt_process_details '(SORTAV; Blessing, 1995)'
_exptl_crystal_colour 'bright green'
_exptl_crystal_density_diffrn 1.772
_exptl_crystal_density_method 'not measured'
_exptl_crystal_description block
_exptl_crystal_F_000 800
_exptl_crystal_size_max 0.35
_exptl_crystal_size_mid 0.26
_exptl_crystal_size_min 0.14
_refine_diff_density_max 0.435
_refine_diff_density_min -0.780
_refine_ls_abs_structure_details 'Flack (1983), 1395 Friedel pairs'
_refine_ls_abs_structure_Flack 0.478(12)
_refine_ls_extinction_method none
_refine_ls_goodness_of_fit_ref 1.149
_refine_ls_hydrogen_treatment constr
_refine_ls_matrix_type full
_refine_ls_number_parameters 155
_refine_ls_number_reflns 3303
_refine_ls_number_restraints 0
_refine_ls_restrained_S_all 1.149
_refine_ls_R_factor_all 0.0275
_refine_ls_R_factor_gt 0.0267
_refine_ls_shift/su_max 0.001
_refine_ls_shift/su_mean 0.000
_refine_ls_structure_factor_coef Fsqd
_refine_ls_weighting_details 'calc w = 1/[\s^2^(Fo^2^)+(0.0414P)^2^+0.3311P] where P = (Fo^2^+2Fc^2^)/3'
_refine_ls_weighting_scheme calc
_refine_ls_wR_factor_gt 0.0740
_refine_ls_wR_factor_ref 0.0745
_reflns_number_gt 3224
_reflns_number_total 3303
_reflns_threshold_expression I>2\s(I)
_cod_data_source_file br6114.cif
_cod_data_source_block I
_cod_database_code 2202300
_cod_database_fobs_code 2202300

loop_
_symmetry_equiv_pos_as_xyz
'x, y, z'
'-x+1/2, -y, z+1/2'
'-x, y+1/2, -z+1/2'
'x+1/2, -y+1/2, -z'

loop_
_atom_site_label
_atom_site_fract_x
_atom_site_fract_y
_atom_site_fract_z
_atom_site_U_iso_or_equiv
_atom_site_adp_type
_atom_site_calc_flag
_atom_site_refinement_flags
_atom_site_occupancy
_atom_site_disorder_assembly
_atom_site_disorder_group
_atom_site_type_symbol
Ni1 0.68573(4) 0.16979(2) 0.255292(16) 0.00813(9) Uani d . 1 . . Ni
Cl1 0.69310(9) 0.19536(5) 0.38754(3) 0.01208(12) Uani d . 1 . . Cl
Cl2 0.71416(9) 0.14849(5) 0.12281(3) 0.01140(13) Uani d . 1 . . Cl
Cl3 0.37583(8) 0.06130(5) 0.26128(3) 0.01241(13) Uani d . 1 . . Cl
Cl4 0.20610(9) 0.35228(5) 0.12028(3) 0.01266(13) Uani d . 1 . . Cl
O1 0.5091(2) 0.30839(14) 0.24509(9) 0.0106(3) Uani d . 1 . . O
H3 0.5508 0.3767 0.2441 0.013 Uiso d R 1 . . H
H4 0.4154 0.3219 0.2073 0.013 Uiso d R 1 . . H
O2 0.9300(3) 0.27199(15) 0.25002(10) 0.0151(4) Uani d . 1 . . O
H5 0.9889 0.3000 0.2147 0.018 Uiso d R 1 . . H
H6 1.0020 0.2924 0.2777 0.018 Uiso d R 1 . . H
O3 0.8736(3) 0.03279(14) 0.26334(9) 0.0127(4) Uani d . 1 . . O
H7 0.8345 -0.0165 0.3020 0.015 Uiso d R 1 . . H
H8 1.0022 0.0558 0.2596 0.015 Uiso d R 1 . . H
O4 0.7891(3) -0.14541(15) 0.14797(9) 0.0158(4) Uani d . 1 . . O
H9 0.7936 -0.0702 0.1739 0.019 Uiso d R 1 . . H
H10 0.6946 -0.1759 0.1742 0.019 Uiso d R 1 . . H
N1 0.3542(3) 0.03774(18) 0.04940(11) 0.0125(4) Uani d . 1 . . N
H1 0.4358 0.0657 0.0867 0.015 Uiso calc R 1 . . H
N2 0.1371(3) -0.03752(17) -0.05157(10) 0.0104(4) Uani d . 1 . . N
H2 0.0554 -0.0653 -0.0888 0.013 Uiso calc R 1 . . H
C1 0.2988(4) 0.13090(19) -0.00241(13) 0.0132(4) Uani d . 1 . . C
H11 0.4194 0.1736 -0.0167 0.016 Uiso calc R 1 . . H
H12 0.2043 0.1827 0.0220 0.016 Uiso calc R 1 . . H
C2 0.4651(4) -0.0518(2) 0.00744(14) 0.0139(5) Uani d . 1 . . C
H21 0.5248 -0.1060 0.0424 0.017 Uiso calc R 1 . . H
H22 0.5738 -0.0178 -0.0220 0.017 Uiso calc R 1 . . H
C3 0.1691(4) -0.0099(2) 0.08298(13) 0.0155(5) Uani d . 1 . . C
H31 0.1094 0.0443 0.1179 0.019 Uiso calc R 1 . . H
H32 0.2008 -0.0794 0.1104 0.019 Uiso calc R 1 . . H
C4 0.2018(4) 0.0790(2) -0.07099(13) 0.0123(5) Uani d . 1 . . C
H41 0.0852 0.1241 -0.0865 0.015 Uiso calc R 1 . . H
H42 0.2985 0.0770 -0.1123 0.015 Uiso calc R 1 . . H
C5 0.3169(4) -0.1113(2) -0.04365(13) 0.0139(5) Uani d . 1 . . C
H51 0.3784 -0.1247 -0.0926 0.017 Uiso calc R 1 . . H
H52 0.2780 -0.1843 -0.0223 0.017 Uiso calc R 1 . . H
C6 0.0230(4) -0.0351(2) 0.02005(13) 0.0157(5) Uani d . 1 . . C
H61 -0.0424 -0.1082 0.0285 0.019 Uiso calc R 1 . . H
H62 -0.0815 0.0233 0.0180 0.019 Uiso calc R 1 . . H

loop_
_atom_site_aniso_label
_atom_site_aniso_U_11
_atom_site_aniso_U_22
_atom_site_aniso_U_33
_atom_site_aniso_U_12
_atom_site_aniso_U_13
_atom_site_aniso_U_23
Ni1 0.00727(15) 0.00854(15) 0.00858(14) -0.00022(10) 0.00030(12) 0.00027(11)
Cl1 0.0137(3) 0.0143(3) 0.0082(2) -0.0029(2) 0.0006(2) 0.0003(2)
Cl2 0.0111(3) 0.0149(3) 0.0083(2) -0.0014(2) -0.0002(2) -0.00116(19)
Cl3 0.0097(3) 0.0113(3) 0.0162(3) -0.0018(2) 0.0002(2) 0.0008(2)
Cl4 0.0112(3) 0.0166(3) 0.0102(2) 0.0004(2) 0.0000(2) -0.0017(2)
O1 0.0096(7) 0.0098(7) 0.0126(8) -0.0011(6) -0.0006(7) 0.0006(6)
O2 0.0136(8) 0.0221(9) 0.0097(7) -0.0091(7) 0.0012(8) 0.0005(7)
O3 0.0092(7) 0.0150(9) 0.0141(8) 0.0026(6) 0.0022(7) 0.0035(7)
O4 0.0143(9) 0.0201(9) 0.0131(8) -0.0013(8) 0.0027(8) 0.0009(7)
N1 0.0114(10) 0.0143(10) 0.0118(9) -0.0004(8) -0.0059(8) -0.0016(8)
N2 0.0099(10) 0.0144(10) 0.0071(8) -0.0029(8) 0.0001(8) -0.0026(7)
C1 0.0135(11) 0.0102(10) 0.0160(11) 0.0000(9) -0.0009(11) 0.0001(9)
C2 0.0123(11) 0.0154(11) 0.0141(11) 0.0039(10) 0.0009(10) 0.0002(10)
C3 0.0140(13) 0.0214(13) 0.0112(10) -0.0039(11) 0.0005(10) -0.0011(10)
C4 0.0115(11) 0.0130(11) 0.0124(10) 0.0015(10) -0.0019(10) 0.0032(9)
C5 0.0143(11) 0.0139(11) 0.0136(10) 0.0025(10) -0.0024(11) -0.0030(9)
C6 0.0115(12) 0.0258(14) 0.0097(11) -0.0051(10) 0.0044(10) -0.0045(9)

loop_
_atom_type_symbol
_atom_type_description
_atom_type_scat_dispersion_real
_atom_type_scat_dispersion_imag
_atom_type_scat_source
Ni Ni 0.3393 1.1124 'International Tables Vol C Tables 4.2.6.8 and 6.1.1.4'
O O 0.0106 0.0060 'International Tables Vol C Tables 4.2.6.8 and 6.1.1.4'
Cl Cl 0.1484 0.1585 'International Tables Vol C Tables 4.2.6.8 and 6.1.1.4'
N N 0.0061 0.0033 'International Tables Vol C Tables 4.2.6.8 and 6.1.1.4'
C C 0.0033 0.0016 'International Tables Vol C Tables 4.2.6.8 and 6.1.1.4'
H H 0.0000 0.0000 'International Tables Vol C Tables 4.2.6.8 and 6.1.1.4'

loop_
_geom_angle_atom_site_label_1
_geom_angle_atom_site_label_2
_geom_angle_atom_site_label_3
_geom_angle
O1 Ni1 O2 88.58(7)
O1 Ni1 O3 177.70(7)
O2 Ni1 O3 89.38(7)
O1 Ni1 Cl1 89.92(5)
O2 Ni1 Cl1 87.37(5)
O3 Ni1 Cl1 91.04(5)
O1 Ni1 Cl2 92.38(5)
O2 Ni1 Cl2 87.34(5)
O3 Ni1 Cl2 86.47(5)
Cl1 Ni1 Cl2 174.18(2)
O1 Ni1 Cl3 86.69(5)
O2 Ni1 Cl3 175.26(6)
O3 Ni1 Cl3 95.36(5)
Cl1 Ni1 Cl3 92.33(2)
Cl2 Ni1 Cl3 93.14(2)
Ni1 O1 H3 125.5
Ni1 O1 H4 126.2
H3 O1 H4 92.2
Ni1 O2 H5 131.6
Ni1 O2 H6 133.6
H5 O2 H6 94.6
Ni1 O3 H7 112.0
Ni1 O3 H8 109.4
H7 O3 H8 120.2
H9 O4 H10 98.0
C3 N1 C1 109.3(2)
C3 N1 C2 110.08(19)
C1 N1 C2 109.50(19)
C3 N1 H1 109.3
C1 N1 H1 109.3
C2 N1 H1 109.3
C5 N2 C4 109.7(2)
C5 N2 C6 109.70(18)
C4 N2 C6 109.29(19)
C5 N2 H2 109.4
C4 N2 H2 109.4
C6 N2 H2 109.4
N1 C1 C4 108.04(18)
N1 C1 H11 110.1
C4 C1 H11 110.1
N1 C1 H12 110.1
C4 C1 H12 110.1
H11 C1 H12 108.4
N1 C2 C5 108.28(19)
N1 C2 H21 110.0
C5 C2 H21 110.0
N1 C2 H22 110.0
C5 C2 H22 110.0
H21 C2 H22 108.4
N1 C3 C6 107.66(19)
N1 C3 H31 110.2
C6 C3 H31 110.2
N1 C3 H32 110.2
C6 C3 H32 110.2
H31 C3 H32 108.5
N2 C4 C1 108.01(18)
N2 C4 H41 110.1
C1 C4 H41 110.1
N2 C4 H42 110.1
C1 C4 H42 110.1
H41 C4 H42 108.4
N2 C5 C2 107.77(19)
N2 C5 H51 110.2
C2 C5 H51 110.2
N2 C5 H52 110.2
C2 C5 H52 110.2
H51 C5 H52 108.5
N2 C6 C3 108.6(2)
N2 C6 H61 110.0
C3 C6 H61 110.0
N2 C6 H62 110.0
C3 C6 H62 110.0
H61 C6 H62 108.3

loop_
_geom_bond_atom_site_label_1
_geom_bond_atom_site_label_2
_geom_bond_site_symmetry_2
_geom_bond_distance
_geom_bond_publ_flag
Ni1 O1 . 2.0451(17) yes
Ni1 O2 . 2.0453(17) yes
Ni1 O3 . 2.0713(16) yes
Ni1 Cl1 . 2.4127(6) yes
Ni1 Cl2 . 2.4178(6) yes
Ni1 Cl3 . 2.4512(6) yes
O1 H3 . 0.8631 ?
O1 H4 . 0.9427 ?
O2 H5 . 0.8217 ?
O2 H6 . 0.7372 ?
O3 H7 . 0.9516 ?
O3 H8 . 0.9074 ?
O4 H9 . 1.0153 ?
O4 H10 . 0.8714 ?
N1 C3 . 1.495(3) ?
N1 C1 . 1.503(3) ?
N1 C2 . 1.508(3) ?
N1 H1 . 0.9300 ?
N2 C5 . 1.500(3) ?
N2 C4 . 1.501(3) ?
N2 C6 . 1.505(3) ?
N2 H2 . 0.9300 ?
C1 C4 . 1.532(3) ?
C1 H11 . 0.9900 ?
C1 H12 . 0.9900 ?
C2 C5 . 1.533(3) ?
C2 H21 . 0.9900 ?
C2 H22 . 0.9900 ?
C3 C6 . 1.531(3) ?
C3 H31 . 0.9900 ?
C3 H32 . 0.9900 ?
C4 H41 . 0.9900 ?
C4 H42 . 0.9900 ?
C5 H51 . 0.9900 ?
C5 H52 . 0.9900 ?
C6 H61 . 0.9900 ?
C6 H62 . 0.9900 ?

loop_
_geom_hbond_atom_site_label_D
_geom_hbond_atom_site_label_H
_geom_hbond_atom_site_label_A
_geom_hbond_site_symmetry_A
_geom_hbond_distance_DH
_geom_hbond_distance_HA
_geom_hbond_distance_DA
_geom_hbond_angle_DHA
_geom_hbond_publ_flag
O1 H3 Cl3 3_655 0.86 2.26 3.1231(17) 174 yes
O1 H4 Cl4 . 0.94 2.14 3.0817(18) 179 yes
O2 H5 Cl4 1_655 0.82 2.33 3.1392(18) 168 yes
O2 H6 O4 3_755 0.74 2.08 2.815(3) 177 yes
O3 H7 Cl4 3_645 0.95 2.12 3.0623(17) 168 yes
O3 H8 Cl3 1_655 0.91 2.50 3.3833(17) 163 yes
O4 H9 O3 . 1.02 2.10 3.036(2) 152 yes
O4 H9 Cl2 . 1.02 2.82 3.5791(18) 132 yes
O4 H10 O1 3_645 0.87 2.01 2.836(2) 158 yes
N1 H1 Cl2 . 0.93 2.21 3.056(2) 151 yes
N2 H2 Cl1 2_554 0.93 2.32 3.110(2) 143 yes
N2 H2 Cl3 2_554 0.93 2.75 3.399(2) 128 yes
C1 H11 Cl4 4 0.99 2.70 3.470(3) 135 yes
C1 H12 Cl4 . 0.99 2.70 3.510(2) 140 yes
C2 H22 Cl4 4 0.99 2.80 3.693(3) 150 yes
C3 H32 Cl1 3_645 0.99 2.79 3.682(3) 151 yes
C4 H41 Cl4 4_455 0.99 2.63 3.537(3) 153 yes
C6 H62 Cl2 1_455 0.99 2.78 3.544(3) 135 yes
C4 H42 Cl4 4 0.99 2.86 3.591(3) 131 yes
